data_1574454
loop_
_publ_author_name
'Metherall, Jessica P.'
'Corner, Philip A.'
'McCabe, James F.'
'Probert, Michael R.'
'Hall, Michael J.'

_publ_section_title
;
 High-throughput encapsulated nanodroplet screening for accelerated
 co-crystal discovery
;
_journal_issue 22
_journal_name_full 'Chemical Science'
_journal_page_first 9843
_journal_page_last 9853
_journal_paper_doi 10.1039/D4SC07556K
_journal_volume 16
_journal_year 2025
_chemical_formula_moiety 'C11 H8 O3, C5 H4 N'
_chemical_formula_sum 'C16 H12 N O3'
_chemical_formula_weight 266.27
_chemical_name_systematic '4,4'-bipyridine_3-hydoxy-2-naphthoic acid'
_space_group_crystal_system monoclinic
_space_group_IT_number 14
_space_group_name_Hall '-P 2ybc'
_space_group_name_H-M_alt 'P 1 21/c 1'
_atom_sites_solution_hydrogens mixed
_atom_sites_solution_primary dual
_audit_block_doi 10.5517/ccdc.csd.cc2kmbbw
_audit_creation_date 2025-03-31
_audit_creation_method
;
Olex2 1.5
(compiled 2025.03.04 svn.red2d20d0 for OlexSys, GUI svn.r7188)
;
_audit_update_record
;
2025-04-01 deposited with the CCDC.	2025-04-22 downloaded from the CCDC.
;
_cell_angle_alpha 90
_cell_angle_beta 98.270(4)
_cell_angle_gamma 90
_cell_formula_units_Z 4
_cell_length_a 8.9136(4)
_cell_length_b 11.3523(5)
_cell_length_c 12.4921(5)
_cell_measurement_reflns_used 8413
_cell_measurement_temperature 149.99(10)
_cell_measurement_theta_max 76.6860
_cell_measurement_theta_min 4.9730
_cell_volume 1250.93(9)
_computing_cell_refinement 'CrysAlisPro 1.171.42.90a (Rigaku OD, 2023)'
_computing_data_collection 'CrysAlisPro 1.171.42.90a (Rigaku OD, 2023)'
_computing_data_reduction 'CrysAlisPro 1.171.42.90a (Rigaku OD, 2023)'
_computing_molecular_graphics 'Olex2 1.5 (Dolomanov et al., 2009)'
_computing_publication_material 'Olex2 1.5 (Dolomanov et al., 2009)'
_computing_structure_refinement 'SHELXL 2018/3 (Sheldrick, 2015)'
_computing_structure_solution 'SHELXT 2018/2 (Sheldrick, 2018)'
_diffrn_ambient_environment N~2~
_diffrn_ambient_temperature 149.99(10)
_diffrn_detector 'Hybrid Pixel Array Detector'
_diffrn_detector_area_resol_mean 10.0000
_diffrn_detector_type 'HyPix-Arc 100'
_diffrn_measured_fraction_theta_full 0.996
_diffrn_measured_fraction_theta_max 0.938
_diffrn_measurement_details
;
List of Runs (angles in degrees, time in seconds):

  # Type    Start    End  Width  t~exp~   \w     \q     \k     \f   Frames
#--------------------------------------------------------------------------
  1  \w    -46.00 -12.00   0.50    0.29    --  -85.06  61.00  60.00   68
  2  \w     -9.00  32.00   0.50    0.29    --  -45.07  38.00  30.00   82
  3  \w      0.00  28.00   0.50    0.29    --  -45.07  38.00   0.00   56
  4  \w    -44.00 -14.00   0.50    0.29    --  -85.06  61.00 150.00   60
  5  \w      9.00  34.00   0.50    0.29    --  -45.07  27.00-128.00   50
  6  \w    -43.00 -12.00   0.50    0.29    --  -85.06  61.00-180.00   62
  7  \w    -42.00 -11.00   0.50    0.29    --  -85.06  61.00-150.00   62
  8  \w    -64.00 -22.00   0.50    0.29    --  -85.06 125.00 -60.00   84
  9  \w   -110.00 -76.00   0.50    0.29    --  -85.06 -27.00  69.00   68
 10  \w   -156.00-115.00   0.50    0.29    --  -85.06 -27.00  69.00   82
 11  \w   -124.00 -65.00   0.50    0.29    --  -45.07 -27.00  69.00  118
 12  \w    -60.00 -31.00   0.50    0.29    --  -45.07 -27.00  69.00   58
 13  \w    103.00 129.00   0.50    0.29    --  100.39  27.00-128.00   52
 14  \w     98.00 162.00   0.50    0.29    --  109.83  30.00 -90.00  128
 15  \w    106.00 140.00   0.50    0.29    --  109.83  27.00-128.00   68
 16  \w    116.00 160.00   0.50    0.29    --  109.83  30.00-180.00   88
 17  \w     51.00  77.00   0.50    0.29    --   46.07  27.00-128.00   52
 18  \w    -33.00  -8.00   0.50    0.29    --   46.07 -27.00  69.00   50
 19  \w     33.00  64.00   0.50    0.29    --  100.39 -77.00 150.00   62
 20  \w     52.00  80.00   0.50    0.29    --  109.83 -77.00  90.00   56
 21  \w     46.00  78.00   0.50    0.29    --  109.83 -77.00  30.00   64
 22  \w     26.00  56.00   0.50    0.29    --  100.39 -61.00   0.00   60
 23  \w     26.00  51.00   0.50    0.29    --  100.39 -61.00  60.00   50
 24  \w     26.00  51.00   0.50    0.29    --  100.39 -61.00 -60.00   50
 25  \w     45.00  70.00   0.50    0.29    --  109.83 -77.00 -90.00   50
 26  \w     30.00  56.00   0.50    0.29    --  100.39 -61.00 -90.00   52
 27  \w     49.00  74.00   0.50    0.29    --  109.83 -77.00 -60.00   50
 28  \w     39.00  64.00   0.50    0.29    --  100.39-125.00  30.00   50
 29  \w     66.00  99.00   0.50    0.29    --  100.39-125.00  30.00   66
 30  \w     29.00  56.00   0.50    0.29    --   46.07 -99.00  60.00   54
 31  \w    100.00 126.00   0.50    0.29    --  109.83  27.00-128.00   52
 32  \w     17.00  42.00   0.50    0.29    --   32.00  65.00   5.04   50
 33  \w    -60.00 -32.00   0.50    0.29    --  -44.00 -52.00-100.67   56
 34  \w     36.00  62.00   0.50    0.29    --   46.32  49.00   4.14   52
 35  \w     41.00  67.00   0.50    0.29    --   46.32  51.00  33.21   52
 36  \w     36.00  77.00   0.50    0.29    --   46.32  38.00 -60.00   82
 37  \w    -63.00 -37.00   0.50    0.29    --  -48.32 -52.00 -33.19   52
 38  \w    -68.00 -42.00   0.50    0.29    --  -52.00 -48.00 -58.00   52
 39  \w    -69.00 -44.00   0.50    0.29    --  -56.00 -52.00 -85.69   50
 40  \w    -70.00 -44.00   0.50    0.29    --  -56.00 -50.00 -81.89   52
 41  \w    -69.00 -44.00   0.50    0.29    --  -56.00 -51.00 -33.24   50
 42  \w    -76.00 -50.00   0.50    0.29    --  -60.00 -52.00-115.67   52
 43  \w   -137.00-111.00   0.50    0.29    --  -64.00 -48.00 -95.76   52
 44  \w    -79.00 -54.00   0.50    0.29    --  -64.00 -48.00 -95.76   50
 45  \w    -83.00 -57.00   0.50    0.29    --  -68.00 -49.00 -55.17   52
 46  \w    -86.00 -61.00   0.50    0.29    --  -72.00 -48.00 -28.76   50
 47  \w    -85.00 -60.00   0.50    0.29    --  -72.00 -51.00-134.72   50
 48  \w    -93.00 -68.00   0.50    0.29    --  -80.00 -52.00 -46.30   50
 49  \w    -93.00 -68.00   0.50    0.29    --  -80.00 -52.00 -67.09   50
 50  \w   -100.00 -72.00   0.50    0.29    --  -84.00 -50.00 -56.01   56
 51  \w    -98.00 -72.00   0.50    0.29    --  -84.00 -52.00 -88.80   52
 52  \w    -46.00 -21.00   0.50    0.29    --  -85.06  61.00 -30.00   50
 53  \w   -101.00 -76.00   0.50    0.29    --  -88.00 -51.00 -72.06   50
 54  \w   -155.00-124.00   0.50    0.29    --  -88.00 -52.00  15.29   62
 55  \w   -106.00 -76.00   0.50    0.29    --  -88.00 -51.00 -22.89   60
 56  \w   -104.00 -78.00   0.50    0.29    --  -88.00 -50.00 -64.32   52
 57  \w   -107.00 -81.00   0.50    0.29    --  -88.00 -52.00-108.26   52
 58  \w   -154.00-128.00   0.50    0.29    --  -88.00 -52.00-108.26   52
 59  \w   -165.00-139.00   0.50    0.29    --  -88.00 -51.00 -22.89   52
 60  \w   -107.00 -76.00   0.50    0.29    --  -88.00 -52.00  15.29   62
 61  \w   -106.00 -80.00   0.50    0.29    --  -92.00 -49.00   5.36   52
 62  \w   -118.00 -84.00   0.50    0.29    --  -92.25 -58.00 -15.11   68
 63  \w   -109.00 -84.00   0.50    0.29    --  -92.25 -59.00 -86.83   50
 64  \w   -167.00 -84.00   0.50    0.29    --  -92.25 -58.00 -36.14  166
 65  \w   -166.00-141.00   0.50    0.29    --  -92.25 -59.00 -52.24   50
 66  \w   -161.00 -83.00   0.50    0.29    --  -92.25 -54.00  -1.02  156
 67  \w   -106.00 -81.00   0.50    0.29    --  -92.25 -52.00  -0.17   50
 68  \w   -108.00 -83.00   0.50    0.29    --  -92.25 -56.00 -25.86   50
 69  \w   -108.00 -83.00   0.50    0.29    --  -92.25 -54.00 -88.33   50
 70  \w   -109.00 -84.00   0.50    0.29    --  -92.25 -58.00 -68.32   50
 71  \w     31.00  56.00   0.50    0.29    --  100.39 -61.00-150.00   50
 72  \w     26.00  51.00   0.50    0.29    --  100.39 -61.00  90.00   50
 73  \w    100.00 125.00   0.50    0.29    --  109.83  45.00  30.00   50
;
_diffrn_measurement_device 'four-circle diffractometer'
_diffrn_measurement_device_type 'XtaLAB Synergy, Dualflex, HyPix-Arc 100'
_diffrn_measurement_method '\w scans'
_diffrn_orient_matrix_type 'CrysAlisPro convention (1999,Acta A55,543-557)'
_diffrn_orient_matrix_UB_11 0.1352296000
_diffrn_orient_matrix_UB_12 0.0414936000
_diffrn_orient_matrix_UB_13 0.0822566000
_diffrn_orient_matrix_UB_21 0.1079022000
_diffrn_orient_matrix_UB_22 -0.0234002000
_diffrn_orient_matrix_UB_23 -0.0835183000
_diffrn_orient_matrix_UB_31 -0.0241169000
_diffrn_orient_matrix_UB_32 0.1270706000
_diffrn_orient_matrix_UB_33 -0.0422281000
_diffrn_radiation_monochromator mirror
_diffrn_radiation_probe x-ray
_diffrn_radiation_type 'Cu K\a'
_diffrn_radiation_wavelength 1.54184
_diffrn_reflns_av_R_equivalents 0.0361
_diffrn_reflns_av_unetI/netI 0.0241
_diffrn_reflns_Laue_measured_fraction_full 0.996
_diffrn_reflns_Laue_measured_fraction_max 0.938
_diffrn_reflns_limit_h_max 11
_diffrn_reflns_limit_h_min -10
_diffrn_reflns_limit_k_max 13
_diffrn_reflns_limit_k_min -12
_diffrn_reflns_limit_l_max 14
_diffrn_reflns_limit_l_min -15
_diffrn_reflns_number 15848
_diffrn_reflns_point_group_measured_fraction_full 0.996
_diffrn_reflns_point_group_measured_fraction_max 0.938
_diffrn_reflns_theta_full 67.684
_diffrn_reflns_theta_max 76.969
_diffrn_reflns_theta_min 5.014
_diffrn_source 'micro-focus sealed X-ray tube'
_diffrn_source_target Cu
_diffrn_source_type 'PhotonJet (Cu) X-ray Source'
_exptl_absorpt_coefficient_mu 0.809
_exptl_absorpt_correction_T_max 1.00000
_exptl_absorpt_correction_T_min 0.50617
_exptl_absorpt_correction_type multi-scan
_exptl_absorpt_process_details
;
CrysAlisPro 1.171.42.90a (Rigaku Oxford Diffraction, 2023)
Empirical absorption correction using spherical harmonics,
implemented in SCALE3 ABSPACK scaling algorithm.
;
_exptl_crystal_colour 'clear light colourless'
_exptl_crystal_colour_lustre clear
_exptl_crystal_colour_modifier light
_exptl_crystal_colour_primary colourless
_exptl_crystal_density_diffrn 1.414
_exptl_crystal_description plate
_exptl_crystal_F_000 556
_exptl_crystal_preparation
;
Crystallised from a saturated solution of 4,4'-bipyridine
and 3-hydroxy-2-naphthoic acid (1:2) in MeOH.
;
_exptl_crystal_recrystallization_method
;
High-throughput screening via the ENaCt co-
crystallisation protocol using SPT Labtech mosquito.
;
_exptl_crystal_size_max 0.12
_exptl_crystal_size_mid 0.086
_exptl_crystal_size_min 0.03
_refine_diff_density_max 0.264
_refine_diff_density_min -0.241
_refine_diff_density_rms 0.041
_refine_ls_extinction_method none
_refine_ls_goodness_of_fit_ref 1.069
_refine_ls_hydrogen_treatment mixed
_refine_ls_matrix_type full
_refine_ls_number_parameters 187
_refine_ls_number_reflns 2481
_refine_ls_number_restraints 145
_refine_ls_restrained_S_all 1.042
_refine_ls_R_factor_all 0.0561
_refine_ls_R_factor_gt 0.0448
_refine_ls_shift/su_max 0.000
_refine_ls_shift/su_mean 0.000
_refine_ls_structure_factor_coef Fsqd
_refine_ls_weighting_details 'w=1/[\s^2^(Fo^2^)+(0.0588P)^2^+0.4577P] where P=(Fo^2^+2Fc^2^)/3'
_refine_ls_weighting_scheme calc
_refine_ls_wR_factor_gt 0.1163
_refine_ls_wR_factor_ref 0.1249
_reflns_Friedel_coverage 0.000
_reflns_number_gt 1983
_reflns_number_total 2481
_reflns_threshold_expression 'I > 2\s(I)'
_cod_data_source_file d4sc07556k2.cif
_cod_data_source_block 44-bipyridine_3-hydroxy-2-naphthoicacid_k
_cod_depositor_comments 'Adding full bibliography for 1574434--1574463.cif.'
_cod_database_code 1574454
_shelx_shelxl_version_number 2018/3
_chemical_oxdiff_formula 'C H N O'
_shelx_space_group_comment
;
The symmetry employed for this shelxl refinement is uniquely defined
by the following loop, which should always be used as a source of
symmetry information in preference to the above space-group names.
They are only intended as comments.
;
_shelx_estimated_absorpt_t_max 0.976
_shelx_estimated_absorpt_t_min 0.909
_olex2_refinement_description
;
1. Fixed Uiso
 At 1.2 times of:
  All C(H) groups, All O(H) groups
2. Restrained distances
 O1B-H1B
 0.9 with sigma of 0.02
3. Rigid body (RIGU) restrains
 All non-hydrogen atoms
 with sigma for 1-2 distances of 0.004 and sigma for 1-3 distances of 0.004
4.a Aromatic/amide H refined with riding coordinates:
 C2A(H2A), C3A(H3A), C4A(H4A), C4B(H4B), C5A(H5A), C6B(H6B), C7B(H7B),
 C8B(H8B), C9B(H9B), C11B(H11B)
;
_olex2_exptl_crystal_mounting_method
;
Crystal mounted using inert oil from the encapsulation
crystallisation technique onto a MiTeGen Kapton micromount.
;
_olex2_submission_original_sample_id '4,4'-bipyridine_3-hydroxy-2-naphthoic acid'
_olex2_submission_special_instructions 'No special instructions were received'
_oxdiff_exptl_absorpt_empirical_details
;
Empirical correction (ABSPACK) includes:
- Absorption correction using spherical harmonics
- Frame scaling
;
_oxdiff_exptl_absorpt_empirical_full_max 1.609
_oxdiff_exptl_absorpt_empirical_full_min 0.605

loop_
_space_group_symop_operation_xyz
'x, y, z'
'-x, y+1/2, -z+1/2'
'-x, -y, -z'
'x, -y-1/2, z-1/2'

loop_
_atom_site_label
_atom_site_type_symbol
_atom_site_fract_x
_atom_site_fract_y
_atom_site_fract_z
_atom_site_U_iso_or_equiv
_atom_site_adp_type
_atom_site_occupancy
_atom_site_site_symmetry_order
_atom_site_calc_flag
_atom_site_refinement_flags_posn
_atom_site_refinement_flags_adp
_atom_site_refinement_flags_occupancy
_atom_site_disorder_assembly
_atom_site_disorder_group
O1B O 0.15455(13) 0.44762(11) 0.72429(9) 0.0403(3) Uani 1 1 d D . . . .
H1B H 0.0488(18) 0.4610(18) 0.6917(15) 0.048 Uiso 1 1 d D U . . .
O2B O 0.13994(15) 0.30308(13) 0.60255(12) 0.0557(4) Uani 1 1 d . . . . .
O3B O 0.38011(17) 0.20065(13) 0.56109(11) 0.0531(4) Uani 1 1 d . . . . .
H3B H 0.280(3) 0.224(2) 0.5594(18) 0.064 Uiso 1 1 d . U . . .
N1A N -0.12046(15) 0.48848(12) 0.63209(11) 0.0348(3) Uani 1 1 d . . . . .
C1A C -0.42004(17) 0.49883(13) 0.52718(12) 0.0299(3) Uani 1 1 d . . . . .
C1B C 0.21255(19) 0.36173(15) 0.67630(14) 0.0373(4) Uani 1 1 d . . . . .
C2A C -0.37153(19) 0.56446(15) 0.62011(14) 0.0374(4) Uani 1 1 d . . . . .
H2A H -0.440820 0.614440 0.649421 0.045 Uiso 1 1 calc R U . . .
C2B C 0.37587(18) 0.33536(15) 0.71182(13) 0.0334(4) Uani 1 1 d . . . . .
C3A C -0.22324(19) 0.55696(16) 0.66951(14) 0.0389(4) Uani 1 1 d . . . . .
H3A H -0.192863 0.602368 0.732793 0.047 Uiso 1 1 calc R U . . .
C3B C 0.4524(2) 0.25447(16) 0.65085(13) 0.0384(4) Uani 1 1 d . . . . .
C4A C -0.16490(19) 0.42685(16) 0.54239(14) 0.0416(4) Uani 1 1 d . . . . .
H4A H -0.092550 0.378878 0.514139 0.050 Uiso 1 1 calc R U . . .
C4B C 0.6042(2) 0.23190(16) 0.68141(14) 0.0412(4) Uani 1 1 d . . . . .
H4B H 0.654576 0.178377 0.640166 0.049 Uiso 1 1 calc R U . . .
C5A C -0.31134(19) 0.42960(16) 0.48871(14) 0.0401(4) Uani 1 1 d . . . . .
H5A H -0.337809 0.383864 0.425108 0.048 Uiso 1 1 calc R U . . .
C5B C 0.68599(19) 0.28653(16) 0.77237(14) 0.0392(4) Uani 1 1 d . . . . .
C6B C 0.8441(2) 0.26722(18) 0.80404(16) 0.0493(5) Uani 1 1 d . . . . .
H6B H 0.897301 0.215996 0.762543 0.059 Uiso 1 1 calc R U . . .
C7B C 0.9196(2) 0.3211(2) 0.89280(18) 0.0563(6) Uani 1 1 d . . . . .
H7B H 1.025154 0.307511 0.912334 0.068 Uiso 1 1 calc R U . . .
C8B C 0.8436(2) 0.3971(2) 0.95645(17) 0.0561(5) Uani 1 1 d . . . . .
H8B H 0.897521 0.433085 1.019140 0.067 Uiso 1 1 calc R U . . .
C9B C 0.6923(2) 0.41889(18) 0.92778(15) 0.0474(5) Uani 1 1 d . . . . .
H9B H 0.641782 0.470475 0.970671 0.057 Uiso 1 1 calc R U . . .
C10B C 0.61022(19) 0.36561(16) 0.83512(13) 0.0374(4) Uani 1 1 d . . . . .
C11B C 0.45454(18) 0.38792(15) 0.80172(13) 0.0347(4) Uani 1 1 d . . . . .
H11B H 0.402886 0.440832 0.842693 0.042 Uiso 1 1 calc R U . . .

loop_
_atom_site_aniso_label
_atom_site_aniso_U_11
_atom_site_aniso_U_22
_atom_site_aniso_U_33
_atom_site_aniso_U_23
_atom_site_aniso_U_13
_atom_site_aniso_U_12
O1B 0.0302(6) 0.0460(7) 0.0435(7) -0.0028(5) 0.0016(5) 0.0028(5)
O2B 0.0394(7) 0.0534(9) 0.0684(9) -0.0190(7) -0.0116(6) 0.0058(6)
O3B 0.0534(8) 0.0534(9) 0.0505(8) -0.0142(6) 0.0001(6) 0.0079(7)
N1A 0.0298(7) 0.0366(8) 0.0377(7) 0.0012(6) 0.0039(5) 0.0003(6)
C1A 0.0291(8) 0.0275(8) 0.0333(8) 0.0024(6) 0.0058(6) -0.0004(6)
C1B 0.0337(8) 0.0369(9) 0.0407(9) 0.0025(7) 0.0030(7) -0.0021(7)
C2A 0.0327(8) 0.0384(10) 0.0409(9) -0.0069(7) 0.0046(7) 0.0052(7)
C2B 0.0309(8) 0.0338(9) 0.0354(8) 0.0060(6) 0.0044(6) -0.0005(7)
C3A 0.0350(9) 0.0419(10) 0.0387(9) -0.0068(7) 0.0020(7) 0.0017(7)
C3B 0.0420(9) 0.0350(9) 0.0380(9) 0.0031(7) 0.0059(7) -0.0001(7)
C4A 0.0317(9) 0.0462(11) 0.0465(10) -0.0100(8) 0.0043(7) 0.0057(7)
C4B 0.0406(9) 0.0388(10) 0.0460(9) 0.0057(7) 0.0125(8) 0.0068(8)
C5A 0.0318(8) 0.0459(11) 0.0419(9) -0.0125(7) 0.0025(7) 0.0036(7)
C5B 0.0327(8) 0.0399(10) 0.0455(9) 0.0161(7) 0.0078(7) 0.0015(7)
C6B 0.0358(9) 0.0530(12) 0.0602(11) 0.0228(9) 0.0106(8) 0.0060(8)
C7B 0.0302(9) 0.0686(14) 0.0675(13) 0.0335(11) -0.0018(9) -0.0015(9)
C8B 0.0434(11) 0.0644(14) 0.0560(12) 0.0172(10) -0.0079(9) -0.0137(10)
C9B 0.0431(10) 0.0515(11) 0.0457(10) 0.0061(8) -0.0002(8) -0.0076(9)
C10B 0.0330(8) 0.0392(10) 0.0395(9) 0.0105(7) 0.0030(7) -0.0023(7)
C11B 0.0322(8) 0.0359(9) 0.0363(8) 0.0032(7) 0.0064(6) -0.0007(7)

loop_
_atom_type_symbol
_atom_type_description
_atom_type_scat_dispersion_real
_atom_type_scat_dispersion_imag
_atom_type_scat_source
C C 0.0181 0.0091 'International Tables Vol C Tables 4.2.6.8 and 6.1.1.4'
H H 0.0000 0.0000 'International Tables Vol C Tables 4.2.6.8 and 6.1.1.4'
N N 0.0311 0.0180 'International Tables Vol C Tables 4.2.6.8 and 6.1.1.4'
O O 0.0492 0.0322 'International Tables Vol C Tables 4.2.6.8 and 6.1.1.4'

loop_
_citation_id
_citation_doi
_citation_year
1 10.26434/chemrxiv-2024-40s32 2024

loop_
_geom_angle_atom_site_label_1
_geom_angle_atom_site_label_2
_geom_angle_atom_site_label_3
_geom_angle
_geom_angle_site_symmetry_1
_geom_angle_site_symmetry_3
_geom_angle_publ_flag
C1B O1B H1B 110.4(12) . . ?
C3B O3B H3B 103.4(14) . . ?
C4A N1A C3A 117.64(14) . . ?
C2A C1A C1A 122.15(17) . 3_466 ?
C5A C1A C1A 121.54(18) . 3_466 ?
C5A C1A C2A 116.30(14) . . ?
O1B C1B C2B 116.93(15) . . ?
O2B C1B O1B 123.31(16) . . ?
O2B C1B C2B 119.76(16) . . ?
C1A C2A H2A 119.9 . . ?
C3A C2A C1A 120.13(15) . . ?
C3A C2A H2A 119.9 . . ?
C3B C2B C1B 119.46(15) . . ?
C11B C2B C1B 121.25(15) . . ?
C11B C2B C3B 119.29(15) . . ?
N1A C3A C2A 122.74(15) . . ?
N1A C3A H3A 118.6 . . ?
C2A C3A H3A 118.6 . . ?
O3B C3B C2B 121.62(15) . . ?
O3B C3B C4B 118.48(16) . . ?
C4B C3B C2B 119.87(16) . . ?
N1A C4A H4A 118.5 . . ?
N1A C4A C5A 122.90(15) . . ?
C5A C4A H4A 118.5 . . ?
C3B C4B H4B 119.4 . . ?
C3B C4B C5B 121.18(16) . . ?
C5B C4B H4B 119.4 . . ?
C1A C5A H5A 119.9 . . ?
C4A C5A C1A 120.26(15) . . ?
C4A C5A H5A 119.9 . . ?
C4B C5B C6B 122.32(17) . . ?
C4B C5B C10B 119.48(15) . . ?
C10B C5B C6B 118.20(17) . . ?
C5B C6B H6B 119.6 . . ?
C7B C6B C5B 120.79(19) . . ?
C7B C6B H6B 119.6 . . ?
C6B C7B H7B 119.5 . . ?
C6B C7B C8B 120.96(18) . . ?
C8B C7B H7B 119.5 . . ?
C7B C8B H8B 120.1 . . ?
C9B C8B C7B 119.9(2) . . ?
C9B C8B H8B 120.1 . . ?
C8B C9B H9B 119.6 . . ?
C8B C9B C10B 120.8(2) . . ?
C10B C9B H9B 119.6 . . ?
C9B C10B C5B 119.32(16) . . ?
C11B C10B C5B 118.27(16) . . ?
C11B C10B C9B 122.40(17) . . ?
C2B C11B C10B 121.88(16) . . ?
C2B C11B H11B 119.1 . . ?
C10B C11B H11B 119.1 . . ?

loop_
_geom_bond_atom_site_label_1
_geom_bond_atom_site_label_2
_geom_bond_distance
_geom_bond_site_symmetry_2
_geom_bond_publ_flag
O1B H1B 0.983(15) . ?
O1B C1B 1.291(2) . ?
O2B C1B 1.241(2) . ?
O3B H3B 0.93(2) . ?
O3B C3B 1.356(2) . ?
N1A C3A 1.336(2) . ?
N1A C4A 1.332(2) . ?
C1A C1A 1.488(3) 3_466 ?
C1A C2A 1.395(2) . ?
C1A C5A 1.386(2) . ?
C1B C2B 1.490(2) . ?
C2A H2A 0.9500 . ?
C2A C3A 1.379(2) . ?
C2B C3B 1.428(2) . ?
C2B C11B 1.372(2) . ?
C3A H3A 0.9500 . ?
C3B C4B 1.376(2) . ?
C4A H4A 0.9500 . ?
C4A C5A 1.379(2) . ?
C4B H4B 0.9500 . ?
C4B C5B 1.403(3) . ?
C5A H5A 0.9500 . ?
C5B C6B 1.425(2) . ?
C5B C10B 1.424(3) . ?
C6B H6B 0.9500 . ?
C6B C7B 1.357(3) . ?
C7B H7B 0.9500 . ?
C7B C8B 1.410(3) . ?
C8B H8B 0.9500 . ?
C8B C9B 1.367(3) . ?
C9B H9B 0.9500 . ?
C9B C10B 1.413(3) . ?
C10B C11B 1.413(2) . ?
C11B H11B 0.9500 . ?

loop_
_geom_torsion_atom_site_label_1
_geom_torsion_atom_site_label_2
_geom_torsion_atom_site_label_3
_geom_torsion_atom_site_label_4
_geom_torsion
_geom_torsion_site_symmetry_1
_geom_torsion_site_symmetry_2
_geom_torsion_site_symmetry_3
_geom_torsion_site_symmetry_4
_geom_torsion_publ_flag
O1B C1B C2B C3B -170.14(15) . . . . ?
O1B C1B C2B C11B 9.4(2) . . . . ?
O2B C1B C2B C3B 8.8(2) . . . . ?
O2B C1B C2B C11B -171.64(16) . . . . ?
O3B C3B C4B C5B 178.83(15) . . . . ?
N1A C4A C5A C1A 0.2(3) . . . . ?
C1A C1A C2A C3A 178.13(18) 3_466 . . . ?
C1A C1A C5A C4A -178.30(18) 3_466 . . . ?
C1A C2A C3A N1A 0.1(3) . . . . ?
C1B C2B C3B O3B -0.1(2) . . . . ?
C1B C2B C3B C4B 178.30(15) . . . . ?
C1B C2B C11B C10B -178.68(15) . . . . ?
C2A C1A C5A C4A 0.8(3) . . . . ?
C2B C3B C4B C5B 0.4(3) . . . . ?
C3A N1A C4A C5A -1.1(3) . . . . ?
C3B C2B C11B C10B 0.9(2) . . . . ?
C3B C4B C5B C6B -178.24(16) . . . . ?
C3B C4B C5B C10B 0.8(3) . . . . ?
C4A N1A C3A C2A 0.9(3) . . . . ?
C4B C5B C6B C7B -179.73(17) . . . . ?
C4B C5B C10B C9B 178.90(16) . . . . ?
C4B C5B C10B C11B -1.2(2) . . . . ?
C5A C1A C2A C3A -1.0(2) . . . . ?
C5B C6B C7B C8B 0.4(3) . . . . ?
C5B C10B C11B C2B 0.3(2) . . . . ?
C6B C5B C10B C9B -2.0(2) . . . . ?
C6B C5B C10B C11B 177.90(15) . . . . ?
C6B C7B C8B C9B -1.2(3) . . . . ?
C7B C8B C9B C10B 0.4(3) . . . . ?
C8B C9B C10B C5B 1.2(3) . . . . ?
C8B C9B C10B C11B -178.65(17) . . . . ?
C9B C10B C11B C2B -179.77(16) . . . . ?
C10B C5B C6B C7B 1.2(3) . . . . ?
C11B C2B C3B O3B -179.65(15) . . . . ?
C11B C2B C3B C4B -1.3(2) . . . . ?
